data_4350343
loop_
_publ_author_name
'Br\'efuel, Nicolas'
'Imatomi, Shinya'
'Torigoe, Haruna'
'Hagiwara, Hiroaki'
'Shova, Sergiu'
'Meunier, Jean-Fran\,cois'
'Bonhommeau, S\'ebastien'
'Tuchagues, Jean-Pierre'
'Matsumoto, Naohide'

_publ_section_title
;
 Structural-electronic correlation in the first-order phase transition of
 [FeH2L2-Me](ClO4)2 (H2L2-Me = bis[((2-methylimidazol-4-yl)methylidene)-3-
 aminopropyl]ethylenediamine).
;
_journal_issue 20
_journal_name_full 'Inorganic chemistry'
_journal_page_first 8126
_journal_page_last 8135
_journal_paper_doi 10.1021/ic060674w
_journal_volume 45
_journal_year 2006
_chemical_formula_sum 'C18 H30 Cl2 Fe N8 O8'
_chemical_formula_weight 613.25
_space_group_IT_number 14
_space_group_name_Hall '-P 2yn'
_space_group_name_H-M_alt 'P 1 21/n 1'
_symmetry_cell_setting monoclinic
_symmetry_space_group_name_Hall '-P 2yn'
_symmetry_space_group_name_H-M 'P 1 21/n 1'
_atom_sites_solution_hydrogens geom
_atom_sites_solution_primary direct
_atom_sites_solution_secondary difmap
_audit_creation_method SHELXL-97
_cell_angle_alpha 90.00
_cell_angle_beta 98.280(10)
_cell_angle_gamma 90.00
_cell_formula_units_Z 4
_cell_length_a 11.268(3)
_cell_length_b 14.023(4)
_cell_length_c 16.443(4)
_cell_measurement_temperature 200(2)
_cell_volume 2571.1(12)
_computing_molecular_graphics 'ZORTEP (Zsolnai, 1996)'
_computing_publication_material 'SHELXL-97 (Sheldrick, 1997)'
_computing_structure_refinement 'SHELXL-97 (Sheldrick, 1997)'
_computing_structure_solution 'SHELXS-97 (Sheldrick, 1990)'
_diffrn_ambient_temperature 200(2)
_diffrn_measured_fraction_theta_full 0.998
_diffrn_measured_fraction_theta_max 0.998
_diffrn_radiation_monochromator graphite
_diffrn_radiation_source 'fine-focus sealed tube'
_diffrn_radiation_type MoK\a
_diffrn_radiation_wavelength 0.71073
_diffrn_reflns_av_R_equivalents 0.0324
_diffrn_reflns_av_sigmaI/netI 0.0269
_diffrn_reflns_limit_h_max 13
_diffrn_reflns_limit_h_min -13
_diffrn_reflns_limit_k_max 17
_diffrn_reflns_limit_k_min -17
_diffrn_reflns_limit_l_max 20
_diffrn_reflns_limit_l_min -18
_diffrn_reflns_number 21078
_diffrn_reflns_theta_full 26.00
_diffrn_reflns_theta_max 26.00
_diffrn_reflns_theta_min 3.16
_exptl_absorpt_coefficient_mu 0.854
_exptl_crystal_density_diffrn 1.584
_exptl_crystal_density_method 'not measured'
_exptl_crystal_F_000 1272
_refine_diff_density_max 1.722
_refine_diff_density_min -0.528
_refine_diff_density_rms 0.078
_refine_ls_extinction_method none
_refine_ls_goodness_of_fit_ref 1.064
_refine_ls_hydrogen_treatment constr
_refine_ls_matrix_type full
_refine_ls_number_parameters 336
_refine_ls_number_reflns 5041
_refine_ls_number_restraints 0
_refine_ls_restrained_S_all 1.064
_refine_ls_R_factor_all 0.0574
_refine_ls_R_factor_gt 0.0457
_refine_ls_shift/su_max 0.000
_refine_ls_shift/su_mean 0.000
_refine_ls_structure_factor_coef Fsqd
_refine_ls_weighting_details 'calc w=1/[\s^2^(Fo^2^)+(0.0658P)^2^+2.9907P] where P=(Fo^2^+2Fc^2^)/3'
_refine_ls_weighting_scheme calc
_refine_ls_wR_factor_gt 0.1215
_refine_ls_wR_factor_ref 0.1272
_reflns_number_gt 4147
_reflns_number_total 5041
_reflns_threshold_expression >2sigma(I)
_cod_data_source_file ic060674wsi20060420_014152.cif
_cod_data_source_block 200
_cod_database_code 4350343

loop_
_symmetry_equiv_pos_as_xyz
'x, y, z'
'-x+1/2, y+1/2, -z+1/2'
'-x, -y, -z'
'x-1/2, -y-1/2, z-1/2'

loop_
_atom_site_label
_atom_site_type_symbol
_atom_site_fract_x
_atom_site_fract_y
_atom_site_fract_z
_atom_site_U_iso_or_equiv
_atom_site_adp_type
_atom_site_occupancy
_atom_site_symmetry_multiplicity
_atom_site_calc_flag
_atom_site_refinement_flags
Fe Fe 0.47041(3) 0.39480(3) 0.25755(2) 0.02395(13) Uani 1 1 d .
Cl1 Cl 0.44323(7) 0.20343(6) 0.57560(5) 0.0380(2) Uani 1 1 d .
Cl2 Cl 0.50251(7) 0.17493(6) 0.02510(5) 0.0384(2) Uani 1 1 d .
N6 N 0.4127(2) 0.48633(19) 0.15093(15) 0.0309(6) Uani 1 1 d .
N5 N 0.3343(2) 0.30802(19) 0.18594(16) 0.0311(6) Uani 1 1 d .
N4 N 0.5189(2) 0.26977(19) 0.34069(16) 0.0333(6) Uani 1 1 d .
H1 H 0.5026 0.2873 0.3912 0.050 Uiso 1 1 calc R
N3 N 0.6399(2) 0.3510(2) 0.21695(17) 0.0345(6) Uani 1 1 d .
H2 H 0.6196 0.3319 0.1639 0.052 Uiso 1 1 calc R
N2 N 0.5795(2) 0.49866(18) 0.33803(15) 0.0275(5) Uani 1 1 d .
N1 N 0.3411(2) 0.45437(18) 0.33162(15) 0.0271(5) Uani 1 1 d .
N8 N 0.3382(3) 0.5855(2) 0.05376(18) 0.0474(8) Uani 1 1 d .
H3 H 0.3289 0.6361 0.0240 0.057 Uiso 1 1 calc R
N7 N 0.2116(2) 0.50599(19) 0.40887(16) 0.0333(6) Uani 1 1 d .
H4 H 0.1449 0.5139 0.4278 0.040 Uiso 1 1 calc R
O4 O 0.5150(3) 0.2525(2) 0.52319(18) 0.0658(8) Uani 1 1 d .
O3 O 0.4738(3) 0.2410(2) 0.65666(16) 0.0525(7) Uani 1 1 d .
O2 O 0.3193(3) 0.2179(3) 0.5496(2) 0.0834(12) Uani 1 1 d .
O1 O 0.4699(3) 0.1042(2) 0.5753(2) 0.0655(8) Uani 1 1 d .
O5 O 0.5302(3) 0.2754(3) 0.0481(2) 0.0760(9) Uani 1 1 d .
O6 O 0.5223(3) 0.1245(3) 0.0994(2) 0.0900(13) Uani 1 1 d .
O7 O 0.5800(4) 0.1580(4) -0.0303(2) 0.1038(15) Uani 1 1 d .
O8 O 0.3803(2) 0.1774(3) -0.00782(19) 0.0666(9) Uani 1 1 d .
C17 C 0.4226(3) 0.5729(2) 0.1203(2) 0.0371(7) Uani 1 1 d .
C18 C 0.5103(4) 0.6467(3) 0.1527(2) 0.0510(9) Uani 1 1 d .
H5 H 0.5268 0.6416 0.2114 0.076 Uiso 1 1 calc R
H6 H 0.4779 0.7087 0.1379 0.076 Uiso 1 1 calc R
H7 H 0.5832 0.6378 0.1297 0.076 Uiso 1 1 calc R
C16 C 0.2709(3) 0.5056(3) 0.0416(2) 0.0486(9) Uani 1 1 d .
H8 H 0.2059 0.4955 0.0009 0.058 Uiso 1 1 calc R
C15 C 0.3176(3) 0.4428(3) 0.10125(19) 0.0361(7) Uani 1 1 d .
C14 C 0.2818(3) 0.3489(3) 0.12109(19) 0.0365(7) Uani 1 1 d .
H9 H 0.2208 0.3177 0.0871 0.044 Uiso 1 1 calc R
C13 C 0.2943(3) 0.2122(3) 0.2046(2) 0.0412(8) Uani 1 1 d .
H10 H 0.3298 0.1665 0.1710 0.049 Uiso 1 1 calc R
H11 H 0.2079 0.2086 0.1898 0.049 Uiso 1 1 calc R
C12 C 0.3268(3) 0.1846(2) 0.2943(2) 0.0424(8) Uani 1 1 d .
H12 H 0.2942 0.2320 0.3279 0.051 Uiso 1 1 calc R
H13 H 0.2893 0.1240 0.3032 0.051 Uiso 1 1 calc R
C11 C 0.4603(3) 0.1763(2) 0.3223(2) 0.0442(8) Uani 1 1 d .
H14 H 0.4736 0.1367 0.3712 0.053 Uiso 1 1 calc R
H15 H 0.4971 0.1448 0.2797 0.053 Uiso 1 1 calc R
C10 C 0.6499(3) 0.2610(3) 0.3478(2) 0.0423(8) Uani 1 1 d .
H16 H 0.6755 0.2012 0.3743 0.051 Uiso 1 1 calc R
H17 H 0.6878 0.3126 0.3813 0.051 Uiso 1 1 calc R
C9 C 0.6878(3) 0.2647(3) 0.2622(2) 0.0436(8) Uani 1 1 d .
H18 H 0.7747 0.2649 0.2673 0.052 Uiso 1 1 calc R
H19 H 0.6586 0.2084 0.2315 0.052 Uiso 1 1 calc R
C8 C 0.7319(3) 0.4269(3) 0.2145(2) 0.0440(8) Uani 1 1 d .
H20 H 0.6964 0.4787 0.1802 0.053 Uiso 1 1 calc R
H21 H 0.7974 0.4011 0.1890 0.053 Uiso 1 1 calc R
C7 C 0.7823(3) 0.4668(3) 0.2981(2) 0.0427(8) Uani 1 1 d .
H22 H 0.8014 0.4139 0.3357 0.051 Uiso 1 1 calc R
H23 H 0.8569 0.4994 0.2932 0.051 Uiso 1 1 calc R
C6 C 0.7019(3) 0.5351(3) 0.3359(2) 0.0381(7) Uani 1 1 d .
H24 H 0.7385 0.5495 0.3916 0.046 Uiso 1 1 calc R
H25 H 0.6966 0.5942 0.3049 0.046 Uiso 1 1 calc R
C5 C 0.5233(3) 0.5368(2) 0.39237(18) 0.0286(6) Uani 1 1 d .
H26 H 0.5624 0.5789 0.4310 0.034 Uiso 1 1 calc R
C4 C 0.3986(3) 0.5135(2) 0.39249(17) 0.0267(6) Uani 1 1 d .
C3 C 0.3181(3) 0.5462(2) 0.44026(19) 0.0318(7) Uani 1 1 d .
H27 H 0.3329 0.5873 0.4849 0.038 Uiso 1 1 calc R
C2 C 0.2268(3) 0.4518(2) 0.34340(19) 0.0302(6) Uani 1 1 d .
C1 C 0.1256(3) 0.4048(3) 0.2910(2) 0.0417(8) Uani 1 1 d .
H28 H 0.1120 0.4357 0.2384 0.063 Uiso 1 1 calc R
H29 H 0.0546 0.4095 0.3168 0.063 Uiso 1 1 calc R
H30 H 0.1445 0.3389 0.2838 0.063 Uiso 1 1 calc R

loop_
_atom_site_aniso_label
_atom_site_aniso_U_11
_atom_site_aniso_U_22
_atom_site_aniso_U_33
_atom_site_aniso_U_23
_atom_site_aniso_U_13
_atom_site_aniso_U_12
Fe 0.0210(2) 0.0261(2) 0.0241(2) -0.00215(16) 0.00114(15) 0.00054(16)
Cl1 0.0327(4) 0.0380(4) 0.0415(4) -0.0080(3) -0.0010(3) -0.0040(3)
Cl2 0.0291(4) 0.0539(5) 0.0324(4) 0.0080(3) 0.0053(3) -0.0049(3)
N6 0.0284(12) 0.0364(15) 0.0270(13) 0.0014(11) 0.0008(10) 0.0056(11)
N5 0.0239(12) 0.0359(14) 0.0332(14) -0.0086(11) 0.0032(10) -0.0025(11)
N4 0.0371(14) 0.0312(14) 0.0305(14) 0.0002(11) 0.0011(10) 0.0007(11)
N3 0.0312(13) 0.0410(15) 0.0319(14) -0.0062(12) 0.0065(10) 0.0028(12)
N2 0.0221(11) 0.0294(13) 0.0301(13) -0.0010(10) 0.0006(9) 0.0001(10)
N1 0.0254(12) 0.0277(13) 0.0283(13) -0.0012(10) 0.0043(9) 0.0010(10)
N8 0.0564(19) 0.0484(18) 0.0362(16) 0.0134(14) 0.0029(13) 0.0179(16)
N7 0.0318(13) 0.0356(14) 0.0346(14) 0.0021(11) 0.0123(10) 0.0091(11)
O4 0.089(2) 0.067(2) 0.0444(16) 0.0012(14) 0.0208(15) -0.0089(17)
O3 0.0625(16) 0.0561(17) 0.0372(14) -0.0062(12) 0.0019(11) -0.0076(13)
O2 0.0423(16) 0.080(2) 0.117(3) -0.037(2) -0.0273(17) 0.0095(16)
O1 0.0612(18) 0.0408(16) 0.092(2) -0.0129(15) 0.0042(16) 0.0023(13)
O5 0.081(2) 0.080(2) 0.067(2) -0.0103(18) 0.0073(17) -0.0147(19)
O6 0.0475(17) 0.150(4) 0.072(2) 0.056(2) 0.0064(15) 0.017(2)
O7 0.101(3) 0.150(4) 0.072(2) 0.013(2) 0.051(2) 0.053(3)
O8 0.0423(15) 0.091(2) 0.0609(18) 0.0176(16) -0.0133(13) -0.0038(15)
C17 0.0429(18) 0.0371(18) 0.0321(17) 0.0063(14) 0.0079(13) 0.0132(15)
C18 0.068(3) 0.036(2) 0.048(2) 0.0099(16) 0.0042(18) -0.0026(18)
C16 0.0429(19) 0.069(3) 0.0306(18) 0.0045(17) -0.0069(14) 0.0132(19)
C15 0.0278(15) 0.051(2) 0.0274(16) -0.0030(14) -0.0028(12) 0.0051(14)
C14 0.0230(14) 0.052(2) 0.0326(17) -0.0130(15) -0.0022(12) -0.0004(14)
C13 0.0365(17) 0.0369(18) 0.049(2) -0.0126(16) 0.0025(14) -0.0106(15)
C12 0.0444(19) 0.0303(17) 0.055(2) -0.0032(15) 0.0164(16) -0.0107(15)
C11 0.054(2) 0.0280(17) 0.049(2) 0.0035(15) 0.0022(16) -0.0014(16)
C10 0.0383(18) 0.0364(18) 0.048(2) 0.0063(15) -0.0092(15) 0.0070(15)
C9 0.0314(16) 0.041(2) 0.057(2) -0.0085(17) 0.0030(15) 0.0089(15)
C8 0.0325(17) 0.051(2) 0.052(2) -0.0055(17) 0.0184(15) -0.0012(16)
C7 0.0232(15) 0.049(2) 0.057(2) -0.0042(17) 0.0077(14) -0.0046(15)
C6 0.0277(15) 0.0412(19) 0.0450(19) -0.0058(15) 0.0041(13) -0.0088(14)
C5 0.0318(15) 0.0254(15) 0.0266(15) 0.0002(12) -0.0031(11) 0.0013(12)
C4 0.0318(15) 0.0234(14) 0.0239(14) 0.0018(11) 0.0011(11) 0.0044(12)
C3 0.0369(16) 0.0320(16) 0.0267(15) -0.0006(12) 0.0051(12) 0.0079(13)
C2 0.0279(14) 0.0296(16) 0.0335(16) 0.0021(12) 0.0055(12) 0.0021(12)
C1 0.0249(15) 0.048(2) 0.053(2) -0.0056(17) 0.0072(14) -0.0025(14)

loop_
_atom_type_symbol
_atom_type_description
_atom_type_scat_dispersion_real
_atom_type_scat_dispersion_imag
_atom_type_scat_source
Fe Fe 0.3463 0.8444 'International Tables Vol C Tables 4.2.6.8 and 6.1.1.4'
C C 0.0033 0.0016 'International Tables Vol C Tables 4.2.6.8 and 6.1.1.4'
H H 0.0000 0.0000 'International Tables Vol C Tables 4.2.6.8 and 6.1.1.4'
N N 0.0061 0.0033 'International Tables Vol C Tables 4.2.6.8 and 6.1.1.4'
Cl Cl 0.1484 0.1585 'International Tables Vol C Tables 4.2.6.8 and 6.1.1.4'
O O 0.0106 0.0060 'International Tables Vol C Tables 4.2.6.8 and 6.1.1.4'

loop_
_geom_angle_atom_site_label_1
_geom_angle_atom_site_label_2
_geom_angle_atom_site_label_3
_geom_angle
N5 Fe N1 92.33(9)
N5 Fe N6 77.83(10)
N1 Fe N6 94.40(9)
N5 Fe N3 104.82(10)
N1 Fe N3 161.76(9)
N6 Fe N3 95.24(10)
N5 Fe N2 168.84(9)
N1 Fe N2 76.94(9)
N6 Fe N2 99.66(10)
N3 Fe N2 86.18(9)
N5 Fe N4 89.06(10)
N1 Fe N4 94.73(10)
N6 Fe N4 164.31(10)
N3 Fe N4 79.66(10)
N2 Fe N4 94.83(9)
O2 Cl1 O1 109.8(2)
O2 Cl1 O3 108.9(2)
O1 Cl1 O3 109.97(19)
O2 Cl1 O4 111.5(2)
O1 Cl1 O4 109.1(2)
O3 Cl1 O4 107.53(18)
O7 Cl2 O6 117.1(2)
O7 Cl2 O8 115.5(2)
O6 Cl2 O8 111.87(19)
O7 Cl2 O5 101.7(3)
O6 Cl2 O5 104.8(2)
O8 Cl2 O5 103.5(2)
C17 N6 C15 106.2(3)
C17 N6 Fe 143.9(2)
C15 N6 Fe 109.1(2)
C14 N5 C13 117.8(3)
C14 N5 Fe 114.1(2)
C13 N5 Fe 128.1(2)
C10 N4 C11 110.9(3)
C10 N4 Fe 105.56(19)
C11 N4 Fe 120.4(2)
C9 N3 C8 113.1(3)
C9 N3 Fe 110.2(2)
C8 N3 Fe 116.5(2)
C5 N2 C6 115.4(3)
C5 N2 Fe 113.74(19)
C6 N2 Fe 130.8(2)
C2 N1 C4 105.8(2)
C2 N1 Fe 143.6(2)
C4 N1 Fe 110.47(18)
C16 N8 C17 109.0(3)
C2 N7 C3 109.2(3)
N6 C17 N8 109.8(3)
N6 C17 C18 126.4(3)
N8 C17 C18 123.8(3)
N8 C16 C15 106.2(3)
C16 C15 N6 108.8(3)
C16 C15 C14 131.8(3)
N6 C15 C14 119.3(3)
N5 C14 C15 119.4(3)
N5 C13 C12 113.5(3)
C11 C12 C13 114.0(3)
N4 C11 C12 112.9(3)
N4 C10 C9 109.5(3)
N3 C9 C10 111.1(3)
N3 C8 C7 114.3(3)
C6 C7 C8 116.0(3)
N2 C6 C7 114.1(3)
N2 C5 C4 119.0(3)
C3 C4 N1 109.7(3)
C3 C4 C5 130.9(3)
N1 C4 C5 119.2(3)
N7 C3 C4 105.5(3)
N1 C2 N7 109.8(3)
N1 C2 C1 127.5(3)
N7 C2 C1 122.6(3)

loop_
_geom_bond_atom_site_label_1
_geom_bond_atom_site_label_2
_geom_bond_distance
Fe N5 2.168(2)
Fe N1 2.194(2)
Fe N6 2.195(3)
Fe N3 2.199(3)
Fe N2 2.217(2)
Fe N4 2.242(3)
Cl1 O2 1.415(3)
Cl1 O1 1.424(3)
Cl1 O3 1.429(3)
Cl1 O4 1.439(3)
Cl2 O7 1.370(3)
Cl2 O6 1.401(3)
Cl2 O8 1.406(3)
Cl2 O5 1.481(4)
N6 C17 1.325(4)
N6 C15 1.391(4)
N5 C14 1.278(4)
N5 C13 1.463(4)
N4 C10 1.469(4)
N4 C11 1.480(4)
N3 C9 1.480(5)
N3 C8 1.490(4)
N2 C5 1.284(4)
N2 C6 1.476(4)
N1 C2 1.330(4)
N1 C4 1.387(4)
N8 C16 1.351(5)
N8 C17 1.354(4)
N7 C2 1.349(4)
N7 C3 1.359(4)
C17 C18 1.476(5)
C16 C15 1.366(5)
C15 C14 1.429(5)
C13 C12 1.517(5)
C12 C11 1.512(5)
C10 C9 1.531(5)
C8 C7 1.517(5)
C7 C6 1.512(5)
C5 C4 1.443(4)
C4 C3 1.362(4)
C2 C1 1.482(4)

loop_
_geom_hbond_atom_site_label_D
_geom_hbond_atom_site_label_H
_geom_hbond_atom_site_label_A
_geom_hbond_distance_DH
_geom_hbond_distance_HA
_geom_hbond_distance_DA
_geom_hbond_angle_DHA
_geom_hbond_site_symmetry_A
N4 H1 O4 0.91 2.21 3.017(4) 147.7 .
N3 H2 O5 0.91 2.17 3.061(4) 165.7 .
N7 H4 O6 0.86 2.43 3.103(5) 135.2 2
N8 H3 O2 0.86 2.23 2.936(4) 138.8 2
N7 H4 O7 0.86 2.64 2.986(5) 105.5 4_566
